data_4084533
loop_
_publ_author_name
'Sunada, Yusuke'
'Soejima, Hiroe'
'Nagashima, Hideo'

_publ_section_title
;
 Disilaferracycle Dicarbonyl Complex Containing Weakly Coordinated
 \h2-(H-Si) Ligands: Application to C--H Functionalization of Indoles and
 Arenes
;
_journal_issue 21
_journal_name_full Organometallics
_journal_page_first 5936
_journal_paper_doi 10.1021/om500794f
_journal_volume 33
_journal_year 2014
_chemical_formula_moiety 'C20 H28 Fe N4 O2 Si2'
_chemical_formula_sum 'C20 H28 Fe N4 O2 Si2'
_chemical_formula_weight 468.48
_space_group_IT_number 14
_symmetry_cell_setting monoclinic
_symmetry_Int_Tables_number 14
_symmetry_space_group_name_Hall '-P 2yn'
_symmetry_space_group_name_H-M 'P 1 21/n 1'
_atom_sites_solution_hydrogens geom
_atom_sites_solution_primary direct
_atom_sites_solution_secondary difmap
_cell_angle_alpha 90.0000
_cell_angle_beta 93.338(3)
_cell_angle_gamma 90.0000
_cell_formula_units_Z 4
_cell_length_a 8.7016(15)
_cell_length_b 16.870(3)
_cell_length_c 15.720(3)
_cell_measurement_reflns_used 6680
_cell_measurement_temperature 123
_cell_measurement_theta_max 27.48
_cell_measurement_theta_min 3.55
_cell_volume 2303.7(7)
_computing_cell_refinement CrystalClear
_computing_data_collection 'CrystalClear (Rigaku Inc., 2008)'
_computing_data_reduction CrystalClear
_computing_molecular_graphics 'CrystalStructure 4.0'
_computing_publication_material 'CrystalStructure 4.0 (Rigaku, 2010)'
_computing_structure_refinement 'SHELXL97 (Sheldrick, 2008)'
_computing_structure_solution 'Il Milione (Burla, et al., 2007)'
_diffrn_ambient_temperature 123
_diffrn_detector_area_resol_mean 7.314
_diffrn_measured_fraction_theta_full 0.980
_diffrn_measured_fraction_theta_max 0.980
_diffrn_measurement_device_type 'Rigaku Saturn70'
_diffrn_measurement_method \w
_diffrn_radiation_type 'Mo K\a'
_diffrn_radiation_wavelength 0.71075
_diffrn_reflns_av_R_equivalents 0.0850
_diffrn_reflns_limit_h_max 11
_diffrn_reflns_limit_h_min -11
_diffrn_reflns_limit_k_max 21
_diffrn_reflns_limit_k_min -19
_diffrn_reflns_limit_l_max 17
_diffrn_reflns_limit_l_min -20
_diffrn_reflns_number 18657
_diffrn_reflns_theta_full 27.45
_diffrn_reflns_theta_max 27.45
_diffrn_standards_number 0
_exptl_absorpt_coefficient_mu 0.781
_exptl_absorpt_correction_T_max 0.925
_exptl_absorpt_correction_T_min 0.821
_exptl_absorpt_correction_type multi-scan
_exptl_absorpt_process_details 'REQAB (Rigaku, 1998)'
_exptl_crystal_colour orange
_exptl_crystal_density_diffrn 1.351
_exptl_crystal_density_method 'not measured'
_exptl_crystal_description block
_exptl_crystal_F_000 984.00
_exptl_crystal_size_max 0.200
_exptl_crystal_size_mid 0.120
_exptl_crystal_size_min 0.100
_refine_diff_density_max 0.400
_refine_diff_density_min -0.460
_refine_ls_extinction_method none
_refine_ls_goodness_of_fit_ref 1.084
_refine_ls_hydrogen_treatment constr
_refine_ls_number_parameters 262
_refine_ls_number_reflns 5174
_refine_ls_number_restraints 0
_refine_ls_R_factor_gt 0.0360
_refine_ls_shift/su_max 0.001
_refine_ls_structure_factor_coef Fsqd
_refine_ls_weighting_details 'w = 1/[\s^2^(Fo^2^)+(0.0464P)^2^+0.6311P] where P=(Fo^2^+2Fc^2^)/3'
_refine_ls_weighting_scheme calc
_refine_ls_wR_factor_ref 0.0967
_reflns_number_gt 4733
_reflns_number_total 5174
_reflns_threshold_expression F^2^>2.0\s(F^2^)
_cod_data_source_file om500794f_si_002.cif
_cod_data_source_block FeSi2(CO)2(Me-pyrazole)2
_cod_depositor_comments 'Adding full bibliography for 4084533--4084535.cif.'
_cod_database_code 4084533

loop_
_symmetry_equiv_pos_site_id
_symmetry_equiv_pos_as_xyz
1 +X,+Y,+Z
2 1/2-X,1/2+Y,1/2-Z
3 -X,-Y,-Z
4 1/2+X,1/2-Y,1/2+Z

loop_
_atom_site_label
_atom_site_type_symbol
_atom_site_fract_x
_atom_site_fract_y
_atom_site_fract_z
_atom_site_U_iso_or_equiv
_atom_site_adp_type
_atom_site_occupancy
_atom_site_symmetry_multiplicity
_atom_site_calc_flag
_atom_site_refinement_flags
Fe1 Fe 0.80698(2) 0.164183(12) 0.382246(13) 0.01353(8) Uani 1.0 4 d .
Si1 Si 0.89832(5) 0.26607(3) 0.47220(3) 0.01780(11) Uani 1.0 4 d .
Si2 Si 0.98443(5) 0.20180(3) 0.28354(3) 0.01800(11) Uani 1.0 4 d .
O1 O 0.65869(14) 0.30302(7) 0.30255(8) 0.0257(3) Uani 1.0 4 d .
O2 O 1.09437(13) 0.09775(7) 0.45594(8) 0.0248(3) Uani 1.0 4 d .
N1 N 0.66888(14) 0.12243(8) 0.47503(8) 0.0176(3) Uani 1.0 4 d .
N2 N 0.51920(15) 0.13922(8) 0.48824(9) 0.0207(3) Uani 1.0 4 d .
N3 N 0.70506(15) 0.08216(8) 0.29951(8) 0.0179(3) Uani 1.0 4 d .
N4 N 0.74159(15) 0.00483(8) 0.28645(8) 0.0198(3) Uani 1.0 4 d .
C1 C 0.71129(17) 0.24625(9) 0.33508(10) 0.0181(3) Uani 1.0 4 d .
C2 C 0.97623(17) 0.12082(9) 0.42608(10) 0.0181(3) Uani 1.0 4 d .
C3 C 0.4710(2) 0.09884(10) 0.55558(12) 0.0267(4) Uani 1.0 4 d .
C4 C 0.5914(3) 0.05416(10) 0.58871(12) 0.0285(4) Uani 1.0 4 d .
C5 C 0.71169(19) 0.07049(10) 0.53675(10) 0.0221(4) Uani 1.0 4 d .
C6 C 0.43013(18) 0.19616(11) 0.43674(12) 0.0280(4) Uani 1.0 4 d .
C7 C 0.6452(2) -0.02840(10) 0.22600(11) 0.0267(4) Uani 1.0 4 d .
C8 C 0.5407(2) 0.02850(11) 0.19867(11) 0.0283(4) Uani 1.0 4 d .
C9 C 0.58260(19) 0.09588(10) 0.24563(11) 0.0229(4) Uani 1.0 4 d .
C10 C 0.87125(19) -0.03323(9) 0.33201(11) 0.0230(4) Uani 1.0 4 d .
C11 C 1.06115(17) 0.31449(10) 0.41636(11) 0.0204(4) Uani 1.0 4 d .
C12 C 1.14906(19) 0.37614(10) 0.45515(13) 0.0276(4) Uani 1.0 4 d .
C13 C 1.2699(2) 0.41066(11) 0.41450(15) 0.0345(5) Uani 1.0 4 d .
C14 C 1.3036(2) 0.38498(11) 0.33408(15) 0.0362(5) Uani 1.0 4 d .
C15 C 1.2181(2) 0.32496(11) 0.29443(13) 0.0293(4) Uani 1.0 4 d .
C16 C 1.09590(17) 0.28799(10) 0.33464(11) 0.0208(4) Uani 1.0 4 d .
C17 C 0.7575(2) 0.34703(11) 0.49884(13) 0.0306(4) Uani 1.0 4 d .
C18 C 0.9770(3) 0.23401(12) 0.58107(12) 0.0322(4) Uani 1.0 4 d .
C19 C 0.9012(2) 0.23233(12) 0.17506(11) 0.0310(4) Uani 1.0 4 d .
C20 C 1.1314(2) 0.12503(11) 0.25292(11) 0.0274(4) Uani 1.0 4 d .
H3 H 0.3708 0.1010 0.5765 0.0320 Uiso 1.0 4 calc R
H4 H 0.5926 0.0197 0.6365 0.0341 Uiso 1.0 4 calc R
H5 H 0.8115 0.0478 0.5440 0.0265 Uiso 1.0 4 calc R
H6A H 0.4776 0.2487 0.4431 0.0336 Uiso 1.0 4 calc R
H6B H 0.3248 0.1982 0.4556 0.0336 Uiso 1.0 4 calc R
H6C H 0.4278 0.1800 0.3768 0.0336 Uiso 1.0 4 calc R
H7 H 0.6491 -0.0815 0.2060 0.0321 Uiso 1.0 4 calc R
H8 H 0.4580 0.0231 0.1569 0.0340 Uiso 1.0 4 calc R
H9 H 0.5309 0.1454 0.2402 0.0275 Uiso 1.0 4 calc R
H10A H 0.8575 -0.0311 0.3934 0.0276 Uiso 1.0 4 calc R
H10B H 0.9665 -0.0057 0.3195 0.0276 Uiso 1.0 4 calc R
H10C H 0.8774 -0.0887 0.3139 0.0276 Uiso 1.0 4 calc R
H12 H 1.1254 0.3944 0.5100 0.0331 Uiso 1.0 4 calc R
H13 H 1.3290 0.4517 0.4418 0.0414 Uiso 1.0 4 calc R
H14 H 1.3858 0.4087 0.3060 0.0434 Uiso 1.0 4 calc R
H15 H 1.2420 0.3083 0.2390 0.0351 Uiso 1.0 4 calc R
H17A H 0.8112 0.3875 0.5341 0.0367 Uiso 1.0 4 calc R
H17B H 0.6742 0.3241 0.5302 0.0367 Uiso 1.0 4 calc R
H17C H 0.7145 0.3713 0.4460 0.0367 Uiso 1.0 4 calc R
H18A H 1.0719 0.2036 0.5756 0.0387 Uiso 1.0 4 calc R
H18B H 0.9009 0.2008 0.6078 0.0387 Uiso 1.0 4 calc R
H18C H 0.9992 0.2809 0.6165 0.0387 Uiso 1.0 4 calc R
H19A H 0.8386 0.2802 0.1804 0.0372 Uiso 1.0 4 calc R
H19B H 0.8367 0.1894 0.1507 0.0372 Uiso 1.0 4 calc R
H19C H 0.9850 0.2432 0.1377 0.0372 Uiso 1.0 4 calc R
H20A H 1.1872 0.1050 0.3045 0.0328 Uiso 1.0 4 calc R
H20B H 1.2043 0.1495 0.2156 0.0328 Uiso 1.0 4 calc R
H20C H 1.0785 0.0810 0.2229 0.0328 Uiso 1.0 4 calc R

loop_
_atom_site_aniso_label
_atom_site_aniso_U_11
_atom_site_aniso_U_22
_atom_site_aniso_U_33
_atom_site_aniso_U_12
_atom_site_aniso_U_13
_atom_site_aniso_U_23
Fe1 0.01261(12) 0.01299(14) 0.01498(14) 0.00061(7) 0.00071(8) 0.00146(7)
Si1 0.0176(2) 0.0183(3) 0.0176(3) -0.00211(15) 0.00178(16) -0.00159(16)
Si2 0.0177(2) 0.0196(3) 0.0171(2) 0.00225(15) 0.00415(16) 0.00276(16)
O1 0.0267(6) 0.0196(7) 0.0306(7) 0.0052(5) 0.0014(5) 0.0076(5)
O2 0.0186(6) 0.0284(7) 0.0269(6) 0.0045(5) -0.0021(5) 0.0063(5)
N1 0.0156(6) 0.0176(7) 0.0199(7) -0.0011(5) 0.0030(5) 0.0008(5)
N2 0.0157(6) 0.0199(7) 0.0272(8) -0.0013(5) 0.0065(5) -0.0009(6)
N3 0.0206(6) 0.0146(7) 0.0182(7) 0.0014(5) 0.0000(5) 0.0006(5)
N4 0.0259(7) 0.0156(7) 0.0181(7) -0.0002(6) 0.0019(5) -0.0007(5)
C1 0.0155(7) 0.0187(8) 0.0204(8) -0.0013(6) 0.0025(6) -0.0005(6)
C2 0.0198(7) 0.0178(8) 0.0169(7) -0.0012(6) 0.0036(6) 0.0015(6)
C3 0.0275(9) 0.0242(9) 0.0298(9) -0.0053(7) 0.0134(7) -0.0013(7)
C4 0.0394(10) 0.0233(9) 0.0238(9) -0.0028(8) 0.0109(8) 0.0022(7)
C5 0.0263(8) 0.0185(8) 0.0219(8) -0.0001(7) 0.0040(7) 0.0028(7)
C6 0.0166(8) 0.0319(10) 0.0359(10) 0.0037(7) 0.0035(7) 0.0053(8)
C7 0.0338(9) 0.0221(9) 0.0240(9) -0.0053(7) -0.0004(7) -0.0042(7)
C8 0.0319(9) 0.0286(10) 0.0236(9) -0.0045(7) -0.0059(7) -0.0014(7)
C9 0.0243(8) 0.0208(8) 0.0229(8) 0.0001(7) -0.0042(6) 0.0022(7)
C10 0.0265(8) 0.0164(8) 0.0262(9) 0.0043(6) 0.0011(7) 0.0008(7)
C11 0.0157(7) 0.0182(8) 0.0272(9) 0.0003(6) -0.0004(6) 0.0027(7)
C12 0.0230(8) 0.0215(9) 0.0377(10) -0.0021(7) -0.0015(7) 0.0010(8)
C13 0.0228(9) 0.0238(10) 0.0565(13) -0.0052(7) -0.0007(8) 0.0040(9)
C14 0.0219(9) 0.0277(10) 0.0603(14) -0.0025(7) 0.0128(9) 0.0121(9)
C15 0.0250(9) 0.0255(9) 0.0386(11) 0.0017(7) 0.0127(8) 0.0083(8)
C16 0.0165(7) 0.0187(8) 0.0274(9) 0.0022(6) 0.0034(6) 0.0078(7)
C17 0.0267(9) 0.0314(10) 0.0341(10) 0.0016(7) 0.0064(8) -0.0138(8)
C18 0.0436(11) 0.0326(10) 0.0199(9) -0.0080(8) -0.0033(8) -0.0024(8)
C19 0.0314(9) 0.0416(11) 0.0203(9) 0.0053(8) 0.0036(7) 0.0061(8)
C20 0.0294(9) 0.0270(10) 0.0269(9) 0.0055(7) 0.0107(7) 0.0006(7)

loop_
_atom_type_symbol
_atom_type_description
_atom_type_scat_dispersion_real
_atom_type_scat_dispersion_imag
_atom_type_scat_source
C C 0.0033 0.0016
;
International Tables for Crystallography
(1992, Vol. C, Tables 4.2.6.8 and 6.1.1.4)
;
N N 0.0061 0.0033
;
International Tables for Crystallography
(1992, Vol. C, Tables 4.2.6.8 and 6.1.1.4)
;
O O 0.0106 0.0060
;
International Tables for Crystallography
(1992, Vol. C, Tables 4.2.6.8 and 6.1.1.4)
;
Fe Fe 0.3463 0.8444
;
International Tables for Crystallography
(1992, Vol. C, Tables 4.2.6.8 and 6.1.1.4)
;
Si Si 0.0817 0.0704
;
International Tables for Crystallography
(1992, Vol. C, Tables 4.2.6.8 and 6.1.1.4)
;
H H 0.0000 0.0000
;
International Tables for Crystallography
(1992, Vol. C, Table 6.1.1.4)
;

loop_
_geom_angle_atom_site_label_1
_geom_angle_atom_site_label_2
_geom_angle_atom_site_label_3
_geom_angle
_geom_angle_publ_flag
Si1 Fe1 Si2 89.28(2) yes
Si1 Fe1 N1 90.85(4) yes
Si1 Fe1 N3 173.56(4) yes
Si1 Fe1 C1 79.15(6) yes
Si1 Fe1 C2 79.65(6) yes
Si2 Fe1 N1 173.61(4) yes
Si2 Fe1 N3 92.29(4) yes
Si2 Fe1 C1 79.70(6) yes
Si2 Fe1 C2 78.56(6) yes
N1 Fe1 N3 88.28(6) yes
N1 Fe1 C1 106.59(7) yes
N1 Fe1 C2 95.18(7) yes
N3 Fe1 C1 94.97(7) yes
N3 Fe1 C2 106.79(7) yes
C1 Fe1 C2 149.65(7) yes
Fe1 Si1 C11 105.91(6) yes
Fe1 Si1 C17 117.52(6) yes
Fe1 Si1 C18 115.55(7) yes
C11 Si1 C17 107.56(8) yes
C11 Si1 C18 107.60(9) yes
C17 Si1 C18 102.19(9) yes
Fe1 Si2 C16 105.52(6) yes
Fe1 Si2 C19 116.13(6) yes
Fe1 Si2 C20 117.56(6) yes
C16 Si2 C19 109.46(9) yes
C16 Si2 C20 107.09(8) yes
C19 Si2 C20 100.70(9) yes
Fe1 N1 N2 129.63(10) yes
Fe1 N1 C5 125.71(11) yes
N2 N1 C5 104.66(13) yes
N1 N2 C3 111.08(13) yes
N1 N2 C6 122.52(14) yes
C3 N2 C6 126.36(14) yes
Fe1 N3 N4 129.95(10) yes
Fe1 N3 C9 125.34(12) yes
N4 N3 C9 104.71(13) yes
N3 N4 C7 111.27(13) yes
N3 N4 C10 122.11(13) yes
C7 N4 C10 126.61(14) yes
Fe1 C1 O1 174.82(14) yes
Fe1 C2 O2 174.66(14) yes
N2 C3 C4 108.12(16) yes
C3 C4 C5 104.65(16) yes
N1 C5 C4 111.49(15) yes
N4 C7 C8 107.60(15) yes
C7 C8 C9 104.86(15) yes
N3 C9 C8 111.57(15) yes
Si1 C11 C12 121.31(14) yes
Si1 C11 C16 119.43(12) yes
C12 C11 C16 119.26(16) yes
C11 C12 C13 121.11(19) yes
C12 C13 C14 119.69(18) yes
C13 C14 C15 120.23(19) yes
C14 C15 C16 121.37(19) yes
Si2 C16 C11 119.78(12) yes
Si2 C16 C15 121.84(14) yes
C11 C16 C15 118.33(16) yes
N2 C3 H3 125.950 no
C4 C3 H3 125.929 no
C3 C4 H4 127.683 no
C5 C4 H4 127.671 no
N1 C5 H5 124.254 no
C4 C5 H5 124.254 no
N2 C6 H6A 109.475 no
N2 C6 H6B 109.473 no
N2 C6 H6C 109.469 no
H6A C6 H6B 109.473 no
H6A C6 H6C 109.470 no
H6B C6 H6C 109.467 no
N4 C7 H7 126.202 no
C8 C7 H7 126.201 no
C7 C8 H8 127.568 no
C9 C8 H8 127.573 no
N3 C9 H9 124.220 no
C8 C9 H9 124.214 no
N4 C10 H10A 109.476 no
N4 C10 H10B 109.460 no
N4 C10 H10C 109.477 no
H10A C10 H10B 109.472 no
H10A C10 H10C 109.471 no
H10B C10 H10C 109.471 no
C11 C12 H12 119.446 no
C13 C12 H12 119.446 no
C12 C13 H13 120.148 no
C14 C13 H13 120.159 no
C13 C14 H14 119.879 no
C15 C14 H14 119.888 no
C14 C15 H15 119.314 no
C16 C15 H15 119.321 no
Si1 C17 H17A 109.472 no
Si1 C17 H17B 109.473 no
Si1 C17 H17C 109.474 no
H17A C17 H17B 109.475 no
H17A C17 H17C 109.472 no
H17B C17 H17C 109.462 no
Si1 C18 H18A 109.467 no
Si1 C18 H18B 109.473 no
Si1 C18 H18C 109.476 no
H18A C18 H18B 109.467 no
H18A C18 H18C 109.472 no
H18B C18 H18C 109.473 no
Si2 C19 H19A 109.463 no
Si2 C19 H19B 109.468 no
Si2 C19 H19C 109.475 no
H19A C19 H19B 109.476 no
H19A C19 H19C 109.474 no
H19B C19 H19C 109.471 no
Si2 C20 H20A 109.481 no
Si2 C20 H20B 109.469 no
Si2 C20 H20C 109.475 no
H20A C20 H20B 109.469 no
H20A C20 H20C 109.462 no
H20B C20 H20C 109.471 no

loop_
_geom_bond_atom_site_label_1
_geom_bond_atom_site_label_2
_geom_bond_distance
_geom_bond_publ_flag
Fe1 Si1 2.3356(6) yes
Fe1 Si2 2.3396(6) yes
Fe1 N1 2.0668(14) yes
Fe1 N3 2.0636(14) yes
Fe1 C1 1.7572(16) yes
Fe1 C2 1.7495(15) yes
Si1 C11 1.8948(17) yes
Si1 C17 1.898(2) yes
Si1 C18 1.885(2) yes
Si2 C16 1.8999(17) yes
Si2 C19 1.8852(19) yes
Si2 C20 1.9018(19) yes
O1 C1 1.167(2) yes
O2 C2 1.1715(19) yes
N1 N2 1.3606(19) yes
N1 C5 1.344(2) yes
N2 C3 1.346(3) yes
N2 C6 1.451(3) yes
N3 N4 1.361(2) yes
N3 C9 1.342(2) yes
N4 C7 1.352(3) yes
N4 C10 1.451(2) yes
C3 C4 1.369(3) yes
C4 C5 1.392(3) yes
C7 C8 1.374(3) yes
C8 C9 1.392(3) yes
C11 C12 1.409(3) yes
C11 C16 1.410(3) yes
C12 C13 1.389(3) yes
C13 C14 1.384(4) yes
C14 C15 1.383(3) yes
C15 C16 1.413(3) yes
C3 H3 0.950 no
C4 H4 0.950 no
C5 H5 0.950 no
C6 H6A 0.980 no
C6 H6B 0.980 no
C6 H6C 0.980 no
C7 H7 0.950 no
C8 H8 0.950 no
C9 H9 0.950 no
C10 H10A 0.980 no
C10 H10B 0.980 no
C10 H10C 0.980 no
C12 H12 0.950 no
C13 H13 0.950 no
C14 H14 0.950 no
C15 H15 0.950 no
C17 H17A 0.980 no
C17 H17B 0.980 no
C17 H17C 0.980 no
C18 H18A 0.980 no
C18 H18B 0.980 no
C18 H18C 0.980 no
C19 H19A 0.980 no
C19 H19B 0.980 no
C19 H19C 0.980 no
C20 H20A 0.980 no
C20 H20B 0.980 no
C20 H20C 0.980 no

loop_
_geom_contact_atom_site_label_1
_geom_contact_atom_site_label_2
_geom_contact_distance
_geom_contact_publ_flag
_geom_contact_site_symmetry_2
Fe1 C6 3.4792(18) no .
Fe1 C10 3.4755(17) no .
Si1 O1 3.3468(14) no .
Si1 O2 3.3301(14) no .
Si2 O1 3.3373(14) no .
Si2 O2 3.3225(14) no .
O1 C6 3.485(3) no .
O1 C17 3.241(3) no .
O1 C19 3.222(3) no .
O2 C10 3.465(2) no .
O2 C18 3.229(3) no .
O2 C20 3.259(3) no .
N2 N3 3.592(2) no .
N2 C1 3.510(3) no .
N4 C2 3.506(2) no .
C1 C6 3.116(3) no .
C1 C9 3.079(3) no .
C1 C11 3.431(3) no .
C1 C16 3.420(3) no .
C1 C17 3.092(3) no .
C1 C19 3.098(3) no .
C2 C5 3.084(3) no .
C2 C10 3.101(3) no .
C2 C11 3.355(3) no .
C2 C16 3.358(3) no .
C2 C18 3.095(3) no .
C2 C20 3.109(3) no .
C5 C6 3.538(3) no .
C9 C10 3.535(3) no .
C11 C14 2.803(3) no .
C12 C15 2.769(3) no .
C12 C17 3.549(3) no .
C12 C18 3.500(3) no .
C13 C16 2.816(3) no .
C15 C20 3.509(3) no .
O1 C7 3.360(3) no 2_655
O1 C10 3.480(2) no 2_655
O1 C14 3.447(3) no 1_455
O2 C3 3.549(3) no 1_655
O2 C5 3.301(2) no 3_756
O2 C6 3.389(2) no 1_655
O2 C10 3.503(3) no 3_756
N2 C4 3.591(3) no 3_656
C3 O2 3.549(3) no 1_455
C3 C4 3.458(3) no 3_656
C3 C5 3.539(3) no 3_656
C3 C19 3.484(3) no 4_455
C4 N2 3.591(3) no 3_656
C4 C3 3.458(3) no 3_656
C5 O2 3.301(2) no 3_756
C5 C3 3.539(3) no 3_656
C6 O2 3.389(2) no 1_455
C6 C15 3.557(3) no 1_455
C6 C16 3.590(3) no 1_455
C7 O1 3.360(3) no 2_645
C10 O1 3.480(2) no 2_645
C10 O2 3.503(3) no 3_756
C14 O1 3.447(3) no 1_655
C15 C6 3.557(3) no 1_655
C16 C6 3.590(3) no 1_655
C19 C3 3.484(3) no 4_554
Fe1 H5 3.2114 no .
Fe1 H6A 3.3883 no .
Fe1 H6C 3.3061 no .
Fe1 H9 3.1986 no .
Fe1 H10A 3.3262 no .
Fe1 H10B 3.3568 no .
Si1 H12 2.9679 no .
Si2 H10B 3.5501 no .
Si2 H15 2.9867 no .
O1 H6A 2.9342 no .
O1 H6C 3.1580 no .
O1 H9 3.0233 no .
O1 H17B 3.5907 no .
O1 H17C 2.5541 no .
O1 H19A 2.5759 no .
O1 H19B 3.4931 no .
O2 H5 3.0140 no .
O2 H10A 3.1148 no .
O2 H10B 2.9334 no .
O2 H18A 2.6090 no .
O2 H18B 3.4673 no .
O2 H20A 2.5618 no .
N1 H3 3.1438 no .
N1 H4 3.1759 no .
N1 H6A 2.7315 no .
N1 H6B 3.2535 no .
N1 H6C 2.7115 no .
N1 H10A 3.3600 no .
N1 H17B 3.5107 no .
N1 H18B 3.1125 no .
N2 H4 3.1202 no .
N2 H5 3.0590 no .
N2 H17B 3.4464 no .
N3 H6C 3.2191 no .
N3 H7 3.1519 no .
N3 H8 3.1750 no .
N3 H10A 2.7125 no .
N3 H10B 2.7174 no .
N3 H10C 3.2506 no .
N3 H19B 3.2209 no .
N3 H20C 3.5303 no .
N4 H8 3.1220 no .
N4 H9 3.0587 no .
N4 H20C 3.4033 no .
C1 H6A 2.7242 no .
C1 H6C 2.8193 no .
C1 H9 2.7036 no .
C1 H17B 3.3692 no .
C1 H17C 2.7364 no .
C1 H19A 2.7892 no .
C1 H19B 3.2987 no .
C2 H5 2.7056 no .
C2 H10A 2.7991 no .
C2 H10B 2.7113 no .
C2 H18A 2.8175 no .
C2 H18B 3.2598 no .
C2 H20A 2.7398 no .
C2 H20C 3.4309 no .
C3 H5 3.1011 no .
C3 H6A 3.0873 no .
C3 H6B 2.5820 no .
C3 H6C 3.1297 no .
C5 H3 3.1095 no .
C5 H10A 3.1551 no .
C5 H18B 2.9287 no .
C6 H3 2.7934 no .
C6 H9 3.3710 no .
C6 H17B 3.3109 no .
C7 H9 3.1081 no .
C7 H10A 3.1260 no .
C7 H10B 3.1053 no .
C7 H10C 2.5887 no .
C9 H6C 2.8989 no .
C9 H7 3.1171 no .
C9 H19B 3.1611 no .
C10 H7 2.8064 no .
C10 H20C 3.2040 no .
C11 H13 3.2927 no .
C11 H15 3.2817 no .
C11 H17A 3.1840 no .
C11 H17C 3.2245 no .
C11 H18A 3.1214 no .
C11 H18C 3.2721 no .
C12 H14 3.2564 no .
C12 H17A 3.2622 no .
C12 H18A 3.5569 no .
C12 H18C 3.3317 no .
C13 H15 3.2520 no .
C14 H12 3.2529 no .
C15 H13 3.2571 no .
C15 H19C 3.3916 no .
C15 H20B 3.2090 no .
C16 H12 3.2877 no .
C16 H14 3.2928 no .
C16 H19A 3.2053 no .
C16 H19C 3.2769 no .
C16 H20A 3.2292 no .
C16 H20B 3.1716 no .
C17 H6A 3.0343 no .
C17 H12 3.2937 no .
C17 H18B 3.2125 no .
C17 H18C 2.9385 no .
C18 H5 3.4911 no .
C18 H12 3.2255 no .
C18 H17A 3.0344 no .
C18 H17B 3.1066 no .
C19 H15 3.3313 no .
C19 H20B 3.0200 no .
C19 H20C 3.0541 no .
C20 H10B 2.8620 no .
C20 H15 3.2483 no .
C20 H19B 3.1403 no .
C20 H19C 2.9347 no .
H3 H4 2.5072 no .
H3 H6A 3.4200 no .
H3 H6B 2.5249 no .
H3 H6C 3.4731 no .
H4 H5 2.5076 no .
H5 H10A 2.7649 no .
H5 H18A 3.4876 no .
H5 H18B 2.8612 no .
H6A H17B 2.4793 no .
H6A H17C 2.9192 no .
H6C H9 2.4454 no .
H7 H8 2.5144 no .
H7 H10A 3.4735 no .
H7 H10B 3.4455 no .
H7 H10C 2.5391 no .
H8 H9 2.5060 no .
H9 H19B 3.1699 no .
H10B H20A 2.6993 no .
H10B H20C 2.3587 no .
H12 H13 2.3337 no .
H12 H17A 2.7836 no .
H12 H18A 3.4196 no .
H12 H18C 2.8085 no .
H13 H14 2.3346 no .
H14 H15 2.3219 no .
H15 H19C 2.8855 no .
H15 H20B 2.7209 no .
H17A H18B 3.4293 no .
H17A H18C 2.7097 no .
H17B H18B 3.0698 no .
H17B H18C 3.1506 no .
H19B H20B 3.3687 no .
H19B H20C 2.9639 no .
H19C H20B 2.7149 no .
H19C H20C 3.1338 no .
O1 H7 2.5766 no 2_655
O1 H10C 2.5928 no 2_655
O1 H14 2.9719 no 1_455
O1 H18C 3.4658 no 4_454
O2 H3 2.9747 no 1_655
O2 H5 2.5880 no 3_756
O2 H6B 2.6256 no 1_655
O2 H6C 3.5095 no 1_655
O2 H10A 2.6334 no 3_756
N2 H4 3.4287 no 3_656
N2 H19C 3.1020 no 4_455
N3 H4 3.3130 no 3_656
N4 H3 3.0051 no 3_656
N4 H4 3.2412 no 3_656
C1 H7 3.2297 no 2_655
C2 H5 3.4090 no 3_756
C2 H6B 3.3099 no 1_655
C2 H10A 3.4586 no 3_756
C3 H10A 3.2227 no 3_656
C3 H19A 3.0995 no 4_455
C3 H19C 2.9598 no 4_455
C4 H15 3.5110 no 4_455
C5 H3 3.4498 no 3_656
C6 H19C 3.3283 no 4_455
C6 H20A 3.2623 no 1_455
C7 H3 3.3481 no 3_656
C7 H4 3.0818 no 3_656
C7 H17C 3.4714 no 2_645
C7 H19A 3.5479 no 2_645
C8 H4 3.0115 no 3_656
C8 H12 3.3588 no 4_454
C8 H17A 3.4772 no 4_454
C8 H18C 3.4763 no 4_454
C8 H20B 3.5908 no 1_455
C9 H4 3.1442 no 3_656
C9 H18C 2.9661 no 4_454
C9 H20B 3.4198 no 1_455
C10 H3 2.8573 no 3_656
C10 H5 3.2945 no 3_756
C10 H14 3.2667 no 2_745
C10 H18A 3.2457 no 3_756
C10 H18B 3.5503 no 3_756
C11 H6B 3.0539 no 1_655
C11 H7 3.1174 no 2_655
C12 H6A 3.5911 no 1_655
C12 H6B 3.3686 no 1_655
C12 H7 3.5911 no 2_655
C12 H8 3.1500 no 2_655
C12 H19B 3.5710 no 4_555
C13 H6A 3.2928 no 1_655
C13 H8 2.9201 no 2_655
C13 H17A 3.5796 no 3_766
C14 H6A 3.1959 no 1_655
C14 H8 3.2658 no 2_655
C14 H20C 3.5916 no 2_755
C15 H6A 3.4061 no 1_655
C15 H6B 3.4025 no 1_655
C15 H6C 3.2723 no 1_655
C15 H7 3.5632 no 2_655
C15 H18B 3.4460 no 4_554
C16 H6B 3.0715 no 1_655
C16 H6C 3.4460 no 1_655
C16 H7 3.1053 no 2_655
C17 H7 3.5765 no 2_655
C17 H20B 3.4654 no 4_455
C18 H9 3.2374 no 4_555
C18 H10C 3.1776 no 3_756
C18 H15 3.3834 no 4_455
C18 H19A 3.4388 no 4_555
C18 H19B 3.5016 no 4_555
C19 H3 3.2144 no 4_554
C19 H17B 3.5163 no 4_554
C19 H18A 3.3618 no 4_454
C19 H18C 3.5719 no 4_454
C20 H6C 3.2742 no 1_655
C20 H9 3.5106 no 1_655
H3 O2 2.9747 no 1_455
H3 N4 3.0051 no 3_656
H3 C5 3.4498 no 3_656
H3 C7 3.3481 no 3_656
H3 C10 2.8573 no 3_656
H3 C19 3.2144 no 4_455
H3 H5 3.4713 no 3_656
H3 H7 3.4491 no 3_656
H3 H10A 2.3812 no 3_656
H3 H10C 2.8479 no 3_656
H3 H18A 3.1238 no 1_455
H3 H19A 2.6119 no 4_455
H3 H19C 2.9512 no 4_455
H4 N2 3.4287 no 3_656
H4 N3 3.3130 no 3_656
H4 N4 3.2412 no 3_656
H4 C7 3.0818 no 3_656
H4 C8 3.0115 no 3_656
H4 C9 3.1442 no 3_656
H4 H6C 3.3798 no 3_656
H4 H7 3.4991 no 3_656
H4 H8 3.3803 no 3_656
H4 H9 3.5927 no 3_656
H4 H15 3.5311 no 4_455
H4 H20A 2.9577 no 3_756
H5 O2 2.5880 no 3_756
H5 C2 3.4090 no 3_756
H5 C10 3.2945 no 3_756
H5 H3 3.4713 no 3_656
H5 H10A 3.0026 no 3_756
H5 H10B 2.8913 no 3_756
H5 H10C 3.4767 no 3_756
H5 H20A 3.5094 no 3_756
H6A C12 3.5911 no 1_455
H6A C13 3.2928 no 1_455
H6A C14 3.1959 no 1_455
H6A C15 3.4061 no 1_455
H6A H14 3.5164 no 1_455
H6A H19C 3.0594 no 4_455
H6B O2 2.6256 no 1_455
H6B C2 3.3099 no 1_455
H6B C11 3.0539 no 1_455
H6B C12 3.3686 no 1_455
H6B C15 3.4025 no 1_455
H6B C16 3.0715 no 1_455
H6B H18A 2.9819 no 1_455
H6B H19A 3.5486 no 4_455
H6B H19C 3.2636 no 4_455
H6B H20A 3.0357 no 1_455
H6C O2 3.5095 no 1_455
H6C C15 3.2723 no 1_455
H6C C16 3.4460 no 1_455
H6C C20 3.2742 no 1_455
H6C H4 3.3798 no 3_656
H6C H15 3.4021 no 1_455
H6C H20A 2.6457 no 1_455
H6C H20B 3.1460 no 1_455
H7 O1 2.5766 no 2_645
H7 C1 3.2297 no 2_645
H7 C11 3.1174 no 2_645
H7 C12 3.5911 no 2_645
H7 C15 3.5632 no 2_645
H7 C16 3.1053 no 2_645
H7 C17 3.5765 no 2_645
H7 H3 3.4491 no 3_656
H7 H4 3.4991 no 3_656
H7 H17C 2.8440 no 2_645
H7 H19A 2.9362 no 2_645
H8 C12 3.1500 no 2_645
H8 C13 2.9201 no 2_645
H8 C14 3.2658 no 2_645
H8 H4 3.3803 no 3_656
H8 H12 3.4496 no 2_645
H8 H12 3.1275 no 4_454
H8 H13 3.1051 no 2_645
H8 H17A 2.7112 no 4_454
H8 H18C 3.3908 no 4_454
H8 H20B 3.2417 no 1_455
H9 C18 3.2374 no 4_454
H9 C20 3.5106 no 1_455
H9 H4 3.5927 no 3_656
H9 H18B 3.4744 no 4_454
H9 H18C 2.3115 no 4_454
H9 H20A 3.2832 no 1_455
H9 H20B 2.8468 no 1_455
H10A O2 2.6334 no 3_756
H10A C2 3.4586 no 3_756
H10A C3 3.2227 no 3_656
H10A H3 2.3812 no 3_656
H10A H5 3.0026 no 3_756
H10A H18A 3.0092 no 3_756
H10A H18B 3.5538 no 3_756
H10B H5 2.8913 no 3_756
H10B H14 2.8158 no 2_745
H10C O1 2.5928 no 2_645
H10C C18 3.1776 no 3_756
H10C H3 2.8479 no 3_656
H10C H5 3.4767 no 3_756
H10C H14 2.8728 no 2_745
H10C H18A 2.6237 no 3_756
H10C H18B 2.9226 no 3_756
H10C H18C 3.5676 no 3_756
H10C H19A 2.9081 no 2_645
H12 C8 3.3588 no 4_555
H12 H8 3.4496 no 2_655
H12 H8 3.1275 no 4_555
H12 H19B 3.1301 no 4_555
H13 H8 3.1051 no 2_655
H13 H17A 3.0078 no 3_766
H13 H17C 3.4995 no 3_766
H13 H20C 3.5150 no 2_755
H14 O1 2.9719 no 1_655
H14 C10 3.2667 no 2_755
H14 H6A 3.5164 no 1_655
H14 H10B 2.8158 no 2_755
H14 H10C 2.8728 no 2_755
H14 H17C 3.5625 no 1_655
H14 H20C 2.9621 no 2_755
H15 C4 3.5110 no 4_554
H15 C18 3.3834 no 4_554
H15 H4 3.5311 no 4_554
H15 H6C 3.4021 no 1_655
H15 H18B 2.5545 no 4_554
H15 H18C 3.3887 no 4_554
H17A C8 3.4772 no 4_555
H17A C13 3.5796 no 3_766
H17A H8 2.7112 no 4_555
H17A H13 3.0078 no 3_766
H17A H20B 3.1154 no 4_455
H17B C19 3.5163 no 4_455
H17B H19B 3.5930 no 4_455
H17B H19C 2.6797 no 4_455
H17B H20B 2.9448 no 4_455
H17B H20C 3.5680 no 4_455
H17C C7 3.4714 no 2_655
H17C H7 2.8440 no 2_655
H17C H13 3.4995 no 3_766
H17C H14 3.5625 no 1_455
H18A C10 3.2457 no 3_756
H18A C19 3.3618 no 4_555
H18A H3 3.1238 no 1_655
H18A H6B 2.9819 no 1_655
H18A H10A 3.0092 no 3_756
H18A H10C 2.6237 no 3_756
H18A H19A 2.7808 no 4_555
H18A H19B 3.1049 no 4_555
H18B C10 3.5503 no 3_756
H18B C15 3.4460 no 4_455
H18B H9 3.4744 no 4_555
H18B H10A 3.5538 no 3_756
H18B H10C 2.9226 no 3_756
H18B H15 2.5545 no 4_455
H18B H20B 3.5372 no 4_455
H18C O1 3.4658 no 4_555
H18C C8 3.4763 no 4_555
H18C C9 2.9661 no 4_555
H18C C19 3.5719 no 4_555
H18C H8 3.3908 no 4_555
H18C H9 2.3115 no 4_555
H18C H10C 3.5676 no 3_756
H18C H15 3.3887 no 4_455
H18C H19A 3.2325 no 4_555
H18C H19B 2.9966 no 4_555
H18C H20B 3.2948 no 4_455
H19A C3 3.0995 no 4_554
H19A C7 3.5479 no 2_655
H19A C18 3.4388 no 4_454
H19A H3 2.6119 no 4_554
H19A H6B 3.5486 no 4_554
H19A H7 2.9362 no 2_655
H19A H10C 2.9081 no 2_655
H19A H18A 2.7808 no 4_454
H19A H18C 3.2325 no 4_454
H19B C12 3.5710 no 4_454
H19B C18 3.5016 no 4_454
H19B H12 3.1301 no 4_454
H19B H17B 3.5930 no 4_554
H19B H18A 3.1049 no 4_454
H19B H18C 2.9966 no 4_454
H19C N2 3.1020 no 4_554
H19C C3 2.9598 no 4_554
H19C C6 3.3283 no 4_554
H19C H3 2.9512 no 4_554
H19C H6A 3.0594 no 4_554
H19C H6B 3.2636 no 4_554
H19C H17B 2.6797 no 4_554
H20A C6 3.2623 no 1_655
H20A H4 2.9577 no 3_756
H20A H5 3.5094 no 3_756
H20A H6B 3.0357 no 1_655
H20A H6C 2.6457 no 1_655
H20A H9 3.2832 no 1_655
H20B C8 3.5908 no 1_655
H20B C9 3.4198 no 1_655
H20B C17 3.4654 no 4_554
H20B H6C 3.1460 no 1_655
H20B H8 3.2417 no 1_655
H20B H9 2.8468 no 1_655
H20B H17A 3.1154 no 4_554
H20B H17B 2.9448 no 4_554
H20B H18B 3.5372 no 4_554
H20B H18C 3.2948 no 4_554
H20C C14 3.5916 no 2_745
H20C H13 3.5150 no 2_745
H20C H14 2.9621 no 2_745
H20C H17B 3.5680 no 4_554

loop_
_geom_torsion_atom_site_label_1
_geom_torsion_atom_site_label_2
_geom_torsion_atom_site_label_3
_geom_torsion_atom_site_label_4
_geom_torsion
_geom_torsion_publ_flag
Si1 Fe1 Si2 C16 1.24(3) no
Si1 Fe1 Si2 C19 -120.19(3) no
Si1 Fe1 Si2 C20 120.51(3) no
Si2 Fe1 Si1 C11 -2.14(3) no
Si2 Fe1 Si1 C17 118.00(3) no
Si2 Fe1 Si1 C18 -121.13(3) no
Si1 Fe1 N1 N2 92.97(11) no
Si1 Fe1 N1 C5 -87.44(10) no
N1 Fe1 Si1 C11 171.47(4) no
N1 Fe1 Si1 C17 -68.39(5) no
N1 Fe1 Si1 C18 52.48(5) no
C1 Fe1 Si1 C11 -81.79(6) no
C1 Fe1 Si1 C17 38.35(6) no
C1 Fe1 Si1 C18 159.22(6) no
C2 Fe1 Si1 C11 76.36(6) no
C2 Fe1 Si1 C17 -163.49(6) no
C2 Fe1 Si1 C18 -42.63(6) no
Si2 Fe1 N3 N4 87.41(11) no
Si2 Fe1 N3 C9 -92.95(10) no
N3 Fe1 Si2 C16 174.98(4) no
N3 Fe1 Si2 C19 53.56(5) no
N3 Fe1 Si2 C20 -65.74(5) no
C1 Fe1 Si2 C16 80.34(6) no
C1 Fe1 Si2 C19 -41.08(6) no
C1 Fe1 Si2 C20 -160.38(6) no
C2 Fe1 Si2 C16 -78.34(6) no
C2 Fe1 Si2 C19 160.23(6) no
C2 Fe1 Si2 C20 40.93(6) no
N1 Fe1 N3 N4 -86.22(11) no
N1 Fe1 N3 C9 93.41(11) no
N3 Fe1 N1 N2 -80.64(11) no
N3 Fe1 N1 C5 98.94(11) no
C1 Fe1 N1 N2 14.04(13) no
C1 Fe1 N1 C5 -166.38(10) no
C2 Fe1 N1 N2 172.65(11) no
C2 Fe1 N1 C5 -7.76(11) no
C1 Fe1 N3 N4 167.27(12) no
C1 Fe1 N3 C9 -13.10(11) no
C2 Fe1 N3 N4 8.67(13) no
C2 Fe1 N3 C9 -171.69(10) no
Fe1 Si1 C11 C12 -176.45(10) no
Fe1 Si1 C11 C16 3.08(12) no
C17 Si1 C11 C12 57.10(14) no
C17 Si1 C11 C16 -123.36(12) no
C18 Si1 C11 C12 -52.33(14) no
C18 Si1 C11 C16 127.20(12) no
Fe1 Si2 C16 C11 0.32(12) no
Fe1 Si2 C16 C15 177.79(10) no
C19 Si2 C16 C11 125.98(12) no
C19 Si2 C16 C15 -56.55(14) no
C20 Si2 C16 C11 -125.68(11) no
C20 Si2 C16 C15 51.79(14) no
Fe1 N1 N2 C3 179.42(8) no
Fe1 N1 N2 C6 -2.9(2) no
Fe1 N1 C5 C4 -179.63(8) no
N2 N1 C5 C4 0.04(16) no
C5 N1 N2 C3 -0.23(16) no
C5 N1 N2 C6 177.47(12) no
N1 N2 C3 C4 0.33(18) no
C6 N2 C3 C4 -177.26(14) no
Fe1 N3 N4 C7 179.98(8) no
Fe1 N3 N4 C10 -1.5(2) no
Fe1 N3 C9 C8 -179.64(9) no
N4 N3 C9 C8 0.08(17) no
C9 N3 N4 C7 0.29(16) no
C9 N3 N4 C10 178.84(12) no
N3 N4 C7 C8 -0.54(18) no
C10 N4 C7 C8 -179.01(14) no
N2 C3 C4 C5 -0.29(18) no
C3 C4 C5 N1 0.15(19) no
N4 C7 C8 C9 0.54(19) no
C7 C8 C9 N3 -0.4(2) no
Si1 C11 C12 C13 179.02(10) no
Si1 C11 C16 Si2 -2.31(19) no
Si1 C11 C16 C15 -179.87(10) no
C12 C11 C16 Si2 177.23(13) no
C12 C11 C16 C15 -0.3(3) no
C16 C11 C12 C13 -0.5(3) no
C11 C12 C13 C14 0.9(3) no
C12 C13 C14 C15 -0.3(3) no
C13 C14 C15 C16 -0.5(3) no
C14 C15 C16 Si2 -176.65(14) no
C14 C15 C16 C11 0.9(3) no
